data_8103767
loop_
_publ_author_name
'Meinhart, A.'
'Bohaty, L.'
'Haussuehl, E.'
'Tillmanns, E.'

_publ_section_title
;
 Crystal structures of sulfamates Me Li (N H2 S O3)2 (Me: K, Rb and Cs)
 and physical properties of K Li (N H2 S O3)2 (refractive indices, thermal
 expansion, elastic properties)
;
_journal_name_full 'Zeitschrift fuer Kristallographie (149,1979-)'
_journal_page_first 513
_journal_page_last 521
_journal_volume 216
_journal_year 2001
_chemical_formula_sum 'H4 K Li N2 O6 S2'
_chemical_name_systematic 'K Li ((N H2) S O3)2'
_space_group_IT_number 4
_symmetry_space_group_name_Hall 'P 2yb'
_symmetry_space_group_name_H-M 'P 1 21 1'
_cell_angle_alpha 90
_cell_angle_beta 105.05
_cell_angle_gamma 90
_cell_formula_units_Z 2
_cell_length_a 5.196
_cell_length_b 8.475
_cell_length_c 8.868
_cell_volume 377.117
_citation_journal_id_ASTM ZEKRDZ
_cod_data_source_file Meinhart_ZEKRDZ_2001_74.cif
_cod_data_source_block H4K1Li1N2O6S2
_cod_original_cell_volume 377.1174
_cod_original_formula_sum 'H4 K1 Li1 N2 O6 S2'
_cod_database_code 8103767

loop_
_symmetry_equiv_pos_as_xyz
x,y,z
-x,y+1/2,-z

loop_
_atom_site_label
_atom_site_type_symbol
_atom_site_fract_x
_atom_site_fract_y
_atom_site_fract_z
_atom_site_occupancy
_atom_site_U_iso_or_equiv
H2 H+1 0.474 0.225 0.276 1 0.0
O5 O-2 0.5339 0.2294 0.7626 1 0.0
Li1 Li+1 0.0925 0.6976 0.1573 1 0.0
H4 H+1 0.32 0.549 0.922 1 0.0
O4 O-2 0.4009 0.4782 0.6314 1 0.0
O2 O-2 0.0065 0.4699 0.1777 1 0.0
K1 K+1 0.20198 0 0.5351 1 0.0
H3 H+1 0.596 0.47 0.942 1 0.0
N1 N-3 0.4172 0.3103 0.2405 1 0.0
O6 O-2 0.0852 0.3243 0.7248 1 0.0
N2 N-3 0.4446 0.4518 0.922 1 0.0
S2 S+6 0.36397 0.36761 0.74872 1 0.0
S1 S+6 0.09226 0.30659 0.2047 1 0.0
O1 O-2 0.035 0.2413 0.3429 1 0.0
H1 H+1 0.45 0.333 0.156 1 0.0
O3 O-2 -0.0188 0.2098 0.0674 1 0.0
